data_2018603
loop_
_publ_author_name
'Tutughamiarso, Maya'
'Pisternick, Thorsten'
'Egert, Ernst'

_publ_section_title
;
 Pseudopolymorphs of chelidamic acid and its dimethyl ester
;
_journal_coeditor_code EG3095
_journal_issue 9
_journal_name_full 'Acta Crystallographica Section C'
_journal_page_first o344
_journal_page_last o350
_journal_paper_doi 10.1107/S0108270112031691
_journal_volume 68
_journal_year 2012
_chemical_formula_iupac 'C9 H9 N O5, H2 O'
_chemical_formula_moiety 'C9 H9 N O5, H2 O'
_chemical_formula_sum 'C9 H11 N O6'
_chemical_formula_weight 229.19
_chemical_name_common 'chelidamic acid dimethyl ester monohydrate'
_chemical_name_systematic
;
dimethyl 4-hydroxypyridine-2,6-dicarboxylate monohydrate
;
_space_group_IT_number 15
_symmetry_cell_setting monoclinic
_symmetry_space_group_name_Hall '-I 2ya'
_symmetry_space_group_name_H-M 'I 1 2/a 1'
_atom_sites_solution_hydrogens geom
_atom_sites_solution_primary direct
_atom_sites_solution_secondary difmap
_audit_creation_method SHELXL-97
_cell_angle_alpha 90.00
_cell_angle_beta 107.96(3)
_cell_angle_gamma 90.00
_cell_formula_units_Z 8
_cell_length_a 17.241(3)
_cell_length_b 6.1519(12)
_cell_length_c 20.710(4)
_cell_measurement_reflns_used 4497
_cell_measurement_temperature 173(2)
_cell_measurement_theta_max 25.84
_cell_measurement_theta_min 3.47
_cell_volume 2089.6(8)
_computing_cell_refinement 'X-AREA (Stoe & Cie, 2001)'
_computing_data_collection 'X-AREA (Stoe & Cie, 2001)'
_computing_data_reduction 'X-AREA (Stoe & Cie, 2001)'
_computing_molecular_graphics 'Mercury (Macrae <i>et al.</i>, 2008) and XP (Sheldrick, 2008)'
_computing_publication_material 'publCIF (Westrip, 2010)'
_computing_structure_refinement 'SHELXL97 (Sheldrick, 2008)'
_computing_structure_solution 'SHELXS97 (Sheldrick, 2008)'
_diffrn_ambient_temperature 173(2)
_diffrn_measured_fraction_theta_full 0.995
_diffrn_measured_fraction_theta_max 0.973
_diffrn_measurement_device_type 'Stoe IPDS II two-circle'
_diffrn_measurement_method \w
_diffrn_radiation_monochromator graphite
_diffrn_radiation_source 'fine-focus sealed tube'
_diffrn_radiation_type MoK\a
_diffrn_radiation_wavelength 0.71073
_diffrn_reflns_av_R_equivalents 0.0796
_diffrn_reflns_av_sigmaI/netI 0.0602
_diffrn_reflns_limit_h_max 20
_diffrn_reflns_limit_h_min -18
_diffrn_reflns_limit_k_max 7
_diffrn_reflns_limit_k_min -7
_diffrn_reflns_limit_l_max 25
_diffrn_reflns_limit_l_min -25
_diffrn_reflns_number 5752
_diffrn_reflns_theta_full 25.00
_diffrn_reflns_theta_max 25.70
_diffrn_reflns_theta_min 3.47
_diffrn_standards_number 0
_exptl_absorpt_coefficient_mu 0.124
_exptl_absorpt_correction_type none
_exptl_crystal_colour colourless
_exptl_crystal_density_diffrn 1.457
_exptl_crystal_density_method 'not measured'
_exptl_crystal_description plate
_exptl_crystal_F_000 960
_exptl_crystal_size_max 0.40
_exptl_crystal_size_mid 0.28
_exptl_crystal_size_min 0.13
_refine_diff_density_max 0.171
_refine_diff_density_min -0.226
_refine_ls_extinction_method none
_refine_ls_goodness_of_fit_ref 1.008
_refine_ls_hydrogen_treatment mixed
_refine_ls_matrix_type full
_refine_ls_number_parameters 159
_refine_ls_number_reflns 1951
_refine_ls_number_restraints 0
_refine_ls_restrained_S_all 1.008
_refine_ls_R_factor_all 0.0582
_refine_ls_R_factor_gt 0.0393
_refine_ls_shift/su_max 0.000
_refine_ls_shift/su_mean 0.000
_refine_ls_structure_factor_coef Fsqd
_refine_ls_weighting_details 'calc w=1/[\s^2^(Fo^2^)+(0.0477P)^2^+0.0000P] where P=(Fo^2^+2Fc^2^)/3'
_refine_ls_weighting_scheme calc
_refine_ls_wR_factor_gt 0.0930
_refine_ls_wR_factor_ref 0.1002
_reflns_number_gt 1474
_reflns_number_total 1951
_reflns_threshold_expression I>2\s(I)
_cod_data_source_file eg3095.cif
_cod_data_source_block IIa
_cod_original_cell_volume 2089.6(7)
_cod_original_sg_symbol_H-M 'I 2/a'
_cod_database_code 2018603
_cod_database_fobs_code 2018603

loop_
_symmetry_equiv_pos_as_xyz
'x, y, z'
'-x+1/2, y, -z'
'x+1/2, y+1/2, z+1/2'
'-x+1, y+1/2, -z+1/2'
'-x, -y, -z'
'x-1/2, -y, z'
'-x+1/2, -y+1/2, -z+1/2'
'x, -y+1/2, z+1/2'

loop_
_atom_site_type_symbol
_atom_site_label
_atom_site_fract_x
_atom_site_fract_y
_atom_site_fract_z
_atom_site_U_iso_or_equiv
_atom_site_adp_type
_atom_site_calc_flag
_atom_site_refinement_flags
_atom_site_occupancy
_atom_site_symmetry_multiplicity
_atom_site_disorder_assembly
_atom_site_disorder_group
N N1 0.61782(8) 0.8964(2) 0.11852(7) 0.0208(3) Uani d . 1 1 . .
C C2 0.65285(10) 0.7200(3) 0.15439(8) 0.0202(4) Uani d . 1 1 . .
C C3 0.73477(10) 0.6671(3) 0.16862(8) 0.0218(4) Uani d . 1 1 . .
H H3 0.7565 0.5417 0.1947 0.026 Uiso calc R 1 1 . .
C C4 0.78472(10) 0.8015(3) 0.14384(8) 0.0212(4) Uani d . 1 1 . .
C C5 0.74899(10) 0.9820(3) 0.10443(8) 0.0220(4) Uani d . 1 1 . .
H H5 0.7801 1.0747 0.0853 0.026 Uiso calc R 1 1 . .
C C6 0.66635(10) 1.0211(3) 0.09425(8) 0.0194(4) Uani d . 1 1 . .
C C21 0.59473(10) 0.5840(3) 0.17920(8) 0.0204(4) Uani d . 1 1 . .
C C22 0.58219(12) 0.2723(3) 0.24261(10) 0.0309(4) Uani d . 1 1 . .
H H22A 0.5452 0.3622 0.2590 0.046 Uiso calc PR 0.61(2) 1 A 1
H H22B 0.6174 0.1873 0.2804 0.046 Uiso calc PR 0.61(2) 1 A 1
H H22C 0.5503 0.1736 0.2072 0.046 Uiso calc PR 0.61(2) 1 A 1
H H22D 0.5917 0.1198 0.2336 0.046 Uiso calc PR 0.39(2) 1 A 2
H H22E 0.5245 0.3079 0.2213 0.046 Uiso calc PR 0.39(2) 1 A 2
H H22F 0.5966 0.2954 0.2917 0.046 Uiso calc PR 0.39(2) 1 A 2
O O21 0.52335(7) 0.6269(2) 0.16812(6) 0.0277(3) Uani d . 1 1 . .
O O22 0.63235(7) 0.41172(19) 0.21477(6) 0.0260(3) Uani d . 1 1 . .
O O41 0.86443(7) 0.7511(2) 0.15935(6) 0.0272(3) Uani d . 1 1 . .
H H41 0.8940(18) 0.849(4) 0.1359(14) 0.063(8) Uiso d . 1 1 . .
C C61 0.62268(11) 1.2146(3) 0.05374(8) 0.0217(4) Uani d . 1 1 . .
C C62 0.63320(13) 1.5086(3) -0.01640(10) 0.0333(4) Uani d . 1 1 . .
H H62A 0.5876 1.4572 -0.0546 0.050 Uiso calc PR 0.70(2) 1 B 1
H H62B 0.6735 1.5805 -0.0337 0.050 Uiso calc PR 0.70(2) 1 B 1
H H62C 0.6130 1.6120 0.0106 0.050 Uiso calc PR 0.70(2) 1 B 1
H H62D 0.6323 1.4821 -0.0633 0.050 Uiso calc PR 0.30(2) 1 B 2
H H62E 0.6646 1.6408 0.0007 0.050 Uiso calc PR 0.30(2) 1 B 2
H H62F 0.5773 1.5268 -0.0150 0.050 Uiso calc PR 0.30(2) 1 B 2
O O61 0.55315(8) 1.2644(2) 0.04852(7) 0.0320(3) Uani d . 1 1 . .
O O62 0.67108(8) 1.32419(19) 0.02594(6) 0.0272(3) Uani d . 1 1 . .
O O1W 0.44055(8) 1.0083(2) 0.09349(7) 0.0314(3) Uani d . 1 1 . .
H H1W 0.4801(18) 1.090(5) 0.0769(14) 0.065(8) Uiso d . 1 1 . .
H H2W 0.4657(17) 0.895(4) 0.1095(13) 0.052(8) Uiso d . 1 1 . .

loop_
_atom_site_aniso_label
_atom_site_aniso_U_11
_atom_site_aniso_U_22
_atom_site_aniso_U_33
_atom_site_aniso_U_12
_atom_site_aniso_U_13
_atom_site_aniso_U_23
N1 0.0174(7) 0.0252(7) 0.0196(7) 0.0014(6) 0.0052(6) -0.0018(6)
C2 0.0194(9) 0.0236(8) 0.0178(8) 0.0010(7) 0.0061(6) -0.0032(7)
C3 0.0193(8) 0.0254(8) 0.0205(9) 0.0028(7) 0.0057(7) -0.0004(7)
C4 0.0160(8) 0.0270(8) 0.0207(9) 0.0024(7) 0.0056(6) -0.0045(7)
C5 0.0190(9) 0.0246(8) 0.0227(9) -0.0012(7) 0.0069(7) -0.0013(7)
C6 0.0168(8) 0.0227(8) 0.0185(8) 0.0002(6) 0.0053(6) -0.0030(6)
C21 0.0201(9) 0.0230(8) 0.0189(8) -0.0007(7) 0.0070(7) -0.0041(7)
C22 0.0267(10) 0.0337(9) 0.0336(10) -0.0053(8) 0.0113(8) 0.0060(8)
O21 0.0187(6) 0.0340(7) 0.0322(7) 0.0020(5) 0.0106(5) 0.0031(5)
O22 0.0215(6) 0.0264(6) 0.0313(7) 0.0007(5) 0.0099(5) 0.0054(5)
O41 0.0122(6) 0.0345(7) 0.0340(7) 0.0038(5) 0.0060(5) 0.0033(6)
C61 0.0208(9) 0.0238(8) 0.0198(8) 0.0007(7) 0.0053(7) -0.0017(7)
C62 0.0334(10) 0.0302(9) 0.0329(10) 0.0013(8) 0.0052(8) 0.0118(8)
O61 0.0242(7) 0.0347(7) 0.0401(8) 0.0104(6) 0.0141(6) 0.0094(6)
O62 0.0217(6) 0.0282(6) 0.0304(7) 0.0007(5) 0.0062(5) 0.0078(5)
O1W 0.0192(7) 0.0365(7) 0.0394(8) 0.0039(6) 0.0103(6) -0.0002(6)

loop_
_atom_type_symbol
_atom_type_description
_atom_type_scat_dispersion_real
_atom_type_scat_dispersion_imag
_atom_type_scat_source
C C 0.0033 0.0016 'International Tables Vol C Tables 4.2.6.8 and 6.1.1.4'
H H 0.0000 0.0000 'International Tables Vol C Tables 4.2.6.8 and 6.1.1.4'
N N 0.0061 0.0033 'International Tables Vol C Tables 4.2.6.8 and 6.1.1.4'
O O 0.0106 0.0060 'International Tables Vol C Tables 4.2.6.8 and 6.1.1.4'

loop_
_geom_angle_atom_site_label_1
_geom_angle_atom_site_label_2
_geom_angle_atom_site_label_3
_geom_angle
C6 N1 C2 116.20(14)
N1 C2 C3 123.98(15)
N1 C2 C21 113.67(14)
C3 C2 C21 122.35(15)
C2 C3 C4 118.91(15)
C2 C3 H3 120.5
C4 C3 H3 120.5
O41 C4 C3 118.28(15)
O41 C4 C5 123.61(16)
C3 C4 C5 118.11(15)
C6 C5 C4 117.98(15)
C6 C5 H5 121.0
C4 C5 H5 121.0
N1 C6 C5 124.77(15)
N1 C6 C61 113.31(14)
C5 C6 C61 121.92(15)
O21 C21 O22 124.71(16)
O21 C21 C2 123.84(15)
O22 C21 C2 111.45(14)
O22 C22 H22A 109.5
O22 C22 H22B 109.5
H22A C22 H22B 109.5
O22 C22 H22C 109.5
H22A C22 H22C 109.5
H22B C22 H22C 109.5
O22 C22 H22D 109.5
H22A C22 H22D 140.4
H22B C22 H22D 62.8
H22C C22 H22D 49.6
O22 C22 H22E 109.5
H22A C22 H22E 49.6
H22B C22 H22E 140.4
H22C C22 H22E 62.8
H22D C22 H22E 109.5
O22 C22 H22F 109.5
H22A C22 H22F 62.8
H22B C22 H22F 49.6
H22C C22 H22F 140.4
H22D C22 H22F 109.5
H22E C22 H22F 109.5
C21 O22 C22 115.96(14)
C4 O41 H41 112.3(16)
O61 C61 O62 124.64(15)
O61 C61 C6 123.89(16)
O62 C61 C6 111.46(14)
O62 C62 H62A 109.5
O62 C62 H62B 109.5
H62A C62 H62B 109.5
O62 C62 H62C 109.5
H62A C62 H62C 109.5
H62B C62 H62C 109.5
O62 C62 H62D 109.5
H62A C62 H62D 51.9
H62B C62 H62D 60.6
H62C C62 H62D 140.8
O62 C62 H62E 109.5
H62A C62 H62E 140.8
H62B C62 H62E 51.9
H62C C62 H62E 60.6
H62D C62 H62E 109.5
O62 C62 H62F 109.5
H62A C62 H62F 60.6
H62B C62 H62F 140.8
H62C C62 H62F 51.9
H62D C62 H62F 109.5
H62E C62 H62F 109.5
C61 O62 C62 115.39(14)
H1W O1W H2W 104(2)

loop_
_geom_bond_atom_site_label_1
_geom_bond_atom_site_label_2
_geom_bond_distance
N1 C6 1.342(2)
N1 C2 1.348(2)
C2 C3 1.390(2)
C2 C21 1.512(2)
C3 C4 1.401(2)
C3 H3 0.9500
C4 O41 1.348(2)
C4 C5 1.403(2)
C5 C6 1.395(2)
C5 H5 0.9500
C6 C61 1.516(2)
C21 O21 1.210(2)
C21 O22 1.339(2)
C22 O22 1.457(2)
C22 H22A 0.9800
C22 H22B 0.9800
C22 H22C 0.9800
C22 H22D 0.9800
C22 H22E 0.9800
C22 H22F 0.9800
O41 H41 1.00(3)
C61 O61 1.209(2)
C61 O62 1.333(2)
C62 O62 1.459(2)
C62 H62A 0.9800
C62 H62B 0.9800
C62 H62C 0.9800
C62 H62D 0.9800
C62 H62E 0.9800
C62 H62F 0.9800
O1W H1W 0.99(3)
O1W H2W 0.84(3)

loop_
_geom_hbond_atom_site_label_D
_geom_hbond_atom_site_label_H
_geom_hbond_atom_site_label_A
_geom_hbond_site_symmetry_A
_geom_hbond_distance_DH
_geom_hbond_distance_HA
_geom_hbond_distance_DA
_geom_hbond_angle_DHA
O41 H41 O1W 6_675 1.00(3) 1.62(3) 2.6225(19) 176(2)
O1W H1W O61 . 0.99(3) 1.88(3) 2.869(2) 176(2)
O1W H2W O21 . 0.84(3) 2.11(3) 2.928(2) 168(2)

loop_
_geom_torsion_atom_site_label_1
_geom_torsion_atom_site_label_2
_geom_torsion_atom_site_label_3
_geom_torsion_atom_site_label_4
_geom_torsion
C6 N1 C2 C3 2.0(2)
C6 N1 C2 C21 -178.91(14)
N1 C2 C3 C4 -0.9(3)
C21 C2 C3 C4 -179.95(15)
C2 C3 C4 O41 178.48(15)
C2 C3 C4 C5 -1.3(2)
O41 C4 C5 C6 -177.52(15)
C3 C4 C5 C6 2.2(2)
C2 N1 C6 C5 -0.9(2)
C2 N1 C6 C61 179.27(13)
C4 C5 C6 N1 -1.2(2)
C4 C5 C6 C61 178.65(14)
N1 C2 C21 O21 0.2(2)
C3 C2 C21 O21 179.35(17)
N1 C2 C21 O22 -179.68(13)
C3 C2 C21 O22 -0.5(2)
O21 C21 O22 C22 -1.4(2)
C2 C21 O22 C22 178.48(14)
N1 C6 C61 O61 6.3(2)
C5 C6 C61 O61 -173.56(17)
N1 C6 C61 O62 -174.92(14)
C5 C6 C61 O62 5.2(2)
O61 C61 O62 C62 -3.6(2)
C6 C61 O62 C62 177.62(14)
